data_7006467
loop_
_publ_author_name
'Cai, Shuyi'
'Lin, YueJian'
'Jin, Guo-Xin'

_publ_section_title
;
 Heterometallic cluster complexes (RhMo, RhW) containing bridging
 1,2-dicarba-closo-dodecaborane-1,2-dichalocogenolato ligands.
;
_journal_issue 7
_journal_name_full 'Dalton transactions (Cambridge, England : 2003)'
_journal_page_first 912
_journal_page_last 918
_journal_paper_doi 10.1039/b511096c
_journal_year 2006
_chemical_formula_sum 'C26 H50 B20 Mo O2 Rh2 Se4'
_chemical_formula_weight 1228.46
_chemical_name_systematic
;
?
;
_space_group_IT_number 14
_symmetry_cell_setting monoclinic
_symmetry_space_group_name_Hall '-P 2ybc'
_symmetry_space_group_name_H-M 'P 1 21/c 1'
_atom_sites_solution_hydrogens geom
_atom_sites_solution_primary direct
_atom_sites_solution_secondary difmap
_audit_creation_method SHELXL-97
_cell_angle_alpha 90.00
_cell_angle_beta 109.109(5)
_cell_angle_gamma 90.00
_cell_formula_units_Z 4
_cell_length_a 14.245(6)
_cell_length_b 21.417(8)
_cell_length_c 15.405(6)
_cell_measurement_reflns_used 924
_cell_measurement_temperature 298(2)
_cell_measurement_theta_max 25.266
_cell_measurement_theta_min 2.430
_cell_volume 4441(3)
_computing_cell_refinement 'Bruker SMART'
_computing_data_collection 'Bruker SMART'
_computing_data_reduction 'Bruker SHELXTL'
_computing_molecular_graphics 'Bruker SHELXTL'
_computing_publication_material 'Bruker SHELXTL'
_computing_structure_refinement 'SHELXL-97 (Sheldrick, 1997)'
_computing_structure_solution 'SHELXS-97 (Sheldrick, 1990)'
_diffrn_ambient_temperature 298(2)
_diffrn_measured_fraction_theta_full 0.999
_diffrn_measured_fraction_theta_max 0.999
_diffrn_measurement_device_type 'CCD area detector'
_diffrn_measurement_method 'phi and omega scans'
_diffrn_radiation_monochromator graphite
_diffrn_radiation_source 'fine-focus sealed tube'
_diffrn_radiation_type MoK\a
_diffrn_radiation_wavelength 0.71073
_diffrn_reflns_av_R_equivalents 0.0417
_diffrn_reflns_av_sigmaI/netI 0.0779
_diffrn_reflns_limit_h_max 17
_diffrn_reflns_limit_h_min -17
_diffrn_reflns_limit_k_max 26
_diffrn_reflns_limit_k_min -25
_diffrn_reflns_limit_l_max 9
_diffrn_reflns_limit_l_min -19
_diffrn_reflns_number 20174
_diffrn_reflns_theta_full 26.01
_diffrn_reflns_theta_max 26.01
_diffrn_reflns_theta_min 1.51
_diffrn_standards_decay_% 3.67
_exptl_absorpt_coefficient_mu 4.319
_exptl_absorpt_correction_T_max 0.8130
_exptl_absorpt_correction_T_min 0.5635
_exptl_absorpt_correction_type none
_exptl_absorpt_process_details sadabs
_exptl_crystal_density_diffrn 1.837
_exptl_crystal_density_method 'not measured'
_exptl_crystal_F_000 2360
_exptl_crystal_size_max 0.15
_exptl_crystal_size_mid 0.10
_exptl_crystal_size_min 0.05
_refine_diff_density_max 1.585
_refine_diff_density_min -0.539
_refine_diff_density_rms 0.104
_refine_ls_extinction_method none
_refine_ls_goodness_of_fit_ref 0.852
_refine_ls_hydrogen_treatment mixed
_refine_ls_matrix_type full
_refine_ls_number_parameters 516
_refine_ls_number_reflns 8721
_refine_ls_number_restraints 0
_refine_ls_restrained_S_all 0.852
_refine_ls_R_factor_all 0.0696
_refine_ls_R_factor_gt 0.0358
_refine_ls_shift/su_max 0.001
_refine_ls_shift/su_mean 0.000
_refine_ls_structure_factor_coef Fsqd
_refine_ls_weighting_details 'calc w=1/[\s^2^(Fo^2^)+(0.0307P)^2^+0.0000P] where P=(Fo^2^+2Fc^2^)/3'
_refine_ls_weighting_scheme calc
_refine_ls_wR_factor_gt 0.0681
_refine_ls_wR_factor_ref 0.0738
_reflns_number_gt 5485
_reflns_number_total 8721
_reflns_threshold_expression >2sigma(I)
_cod_data_source_file b511096c.txt
_cod_data_source_block f40107b
_cod_depositor_comments
;
The following automatic conversions were performed:
'_symmetry_cell_setting' value 'Monoclinic' changed to 'monoclinic'
according to '/home/saulius/struct/CIF-dictionaries/cif_core.dic'
dictionary named 'cif_core.dic' version 2.4.1 from 2010-06-29.

Automatic conversion script
Id: cif_fix_enum 1527 2010-12-29 10:47:43Z saulius 
;
_cod_original_sg_symbol_H-M P2(1)/c
_cod_database_code 7006467

loop_
_symmetry_equiv_pos_as_xyz
'x, y, z'
'-x, y+1/2, -z+1/2'
'-x, -y, -z'
'x, -y-1/2, z-1/2'

loop_
_atom_site_label
_atom_site_type_symbol
_atom_site_fract_x
_atom_site_fract_y
_atom_site_fract_z
_atom_site_U_iso_or_equiv
_atom_site_adp_type
_atom_site_occupancy
_atom_site_symmetry_multiplicity
_atom_site_calc_flag
_atom_site_refinement_flags
_atom_site_disorder_assembly
_atom_site_disorder_group
Mo1 Mo 0.26164(3) 0.71847(2) 0.36450(3) 0.03173(12) Uani 1 1 d . . .
Rh1 Rh 0.38020(3) 0.82416(2) 0.36405(3) 0.03648(12) Uani 1 1 d . . .
Rh2 Rh 0.07406(3) 0.677505(19) 0.35819(3) 0.03000(11) Uani 1 1 d . . .
Se1 Se 0.43442(4) 0.74710(3) 0.48726(4) 0.03963(15) Uani 1 1 d . . .
Se2 Se 0.38035(4) 0.73227(3) 0.26624(4) 0.03705(15) Uani 1 1 d . . .
Se3 Se 0.21861(4) 0.60607(3) 0.41389(4) 0.03965(15) Uani 1 1 d . . .
Se4 Se 0.12167(4) 0.67859(2) 0.22053(4) 0.03188(13) Uani 1 1 d . . .
O1 O 0.1402(3) 0.83487(18) 0.2778(3) 0.0591(12) Uani 1 1 d . . .
O2 O 0.2139(3) 0.7589(2) 0.5384(3) 0.0740(15) Uani 1 1 d . . .
B3 B 0.4986(5) 0.6274(3) 0.4085(5) 0.0472(19) Uani 1 1 d . . .
H3 H 0.4295 0.6046 0.4089 0.057 Uiso 1 1 calc R . .
B4 B 0.5979(5) 0.6398(4) 0.5104(6) 0.062(2) Uani 1 1 d . . .
H4 H 0.5943 0.6253 0.5777 0.075 Uiso 1 1 calc R . .
B5 B 0.6608(5) 0.7099(4) 0.4993(5) 0.063(2) Uani 1 1 d . . .
H5 H 0.6970 0.7405 0.5582 0.075 Uiso 1 1 calc R . .
B6 B 0.5982(5) 0.7396(4) 0.3889(5) 0.055(2) Uani 1 1 d . . .
H6 H 0.5939 0.7903 0.3765 0.066 Uiso 1 1 calc R . .
B7 B 0.5427(5) 0.6169(3) 0.3155(5) 0.053(2) Uani 1 1 d . . .
H7 H 0.5033 0.5877 0.2559 0.064 Uiso 1 1 calc R . .
B8 B 0.6080(5) 0.5856(4) 0.4264(6) 0.066(2) Uani 1 1 d . . .
H8 H 0.6124 0.5349 0.4391 0.079 Uiso 1 1 calc R . .
B9 B 0.7089(6) 0.6365(4) 0.4815(6) 0.080(3) Uani 1 1 d . . .
H9 H 0.7790 0.6187 0.5298 0.096 Uiso 1 1 calc R . .
B10 B 0.7072(5) 0.6981(4) 0.4069(6) 0.067(2) Uani 1 1 d . . .
H10 H 0.7763 0.7208 0.4062 0.081 Uiso 1 1 calc R . .
B11 B 0.6054(5) 0.6868(4) 0.3041(5) 0.062(2) Uani 1 1 d . . .
H11 H 0.6063 0.7023 0.2363 0.074 Uiso 1 1 calc R . .
B12 B 0.6745(5) 0.6227(4) 0.3629(6) 0.075(3) Uani 1 1 d . . .
H12 H 0.7227 0.5959 0.3335 0.090 Uiso 1 1 calc R . .
B13 B 0.0780(5) 0.5369(3) 0.2403(6) 0.053(2) Uani 1 1 d . . .
H13 H 0.0130 0.5485 0.2608 0.063 Uiso 1 1 calc R . .
B14 B 0.1624(6) 0.4767(3) 0.2957(6) 0.065(2) Uani 1 1 d . . .
H14 H 0.1520 0.4492 0.3521 0.078 Uiso 1 1 calc R . .
B15 B 0.2822(5) 0.4972(3) 0.2964(6) 0.052(2) Uani 1 1 d . . .
H15 H 0.3489 0.4831 0.3531 0.062 Uiso 1 1 calc R . .
B16 B 0.2724(5) 0.5701(3) 0.2388(4) 0.0375(16) Uani 1 1 d . . .
H16 H 0.3339 0.6039 0.2579 0.045 Uiso 1 1 calc R . .
B17 B 0.0755(6) 0.5433(3) 0.1241(6) 0.062(2) Uani 1 1 d . . .
H17 H 0.0092 0.5594 0.0688 0.075 Uiso 1 1 calc R . .
B18 B 0.0841(6) 0.4688(4) 0.1792(7) 0.078(3) Uani 1 1 d . . .
H18 H 0.0220 0.4353 0.1589 0.093 Uiso 1 1 calc R . .
B19 B 0.2090(6) 0.4444(3) 0.2129(6) 0.067(3) Uani 1 1 d . . .
H19 H 0.2288 0.3947 0.2143 0.081 Uiso 1 1 calc R . .
B20 B 0.2778(5) 0.5017(3) 0.1796(5) 0.054(2) Uani 1 1 d . . .
H20 H 0.3430 0.4899 0.1596 0.065 Uiso 1 1 calc R . .
B21 B 0.1942(5) 0.5633(3) 0.1246(5) 0.0476(18) Uani 1 1 d . . .
H21 H 0.2040 0.5922 0.0692 0.057 Uiso 1 1 calc R . .
B22 B 0.1567(6) 0.4838(4) 0.1089(7) 0.074(3) Uani 1 1 d . . .
H22 H 0.1428 0.4597 0.0428 0.089 Uiso 1 1 calc R . .
C1 C 0.5345(4) 0.6996(3) 0.4492(4) 0.0440(15) Uani 1 1 d . . .
C2 C 0.5046(4) 0.6888(3) 0.3388(4) 0.0425(15) Uani 1 1 d . . .
C5 C 0.1989(4) 0.7973(3) 0.3122(4) 0.0443(15) Uani 1 1 d . . .
C6 C 0.2198(4) 0.7398(3) 0.4709(4) 0.0477(16) Uani 1 1 d . . .
C3 C 0.2001(4) 0.5530(2) 0.3047(4) 0.0397(14) Uani 1 1 d . . .
C4 C 0.1501(4) 0.5895(2) 0.2073(4) 0.0395(14) Uani 1 1 d . . .
C11 C 0.4528(5) 0.8974(3) 0.3074(4) 0.0518(17) Uani 1 1 d . . .
C7 C 0.3479(5) 0.9116(3) 0.2857(4) 0.0492(16) Uani 1 1 d . . .
C8 C 0.3293(4) 0.9229(2) 0.3702(5) 0.0479(16) Uani 1 1 d . . .
C9 C 0.4182(5) 0.9113(2) 0.4440(4) 0.0458(15) Uani 1 1 d . . .
C10 C 0.4946(4) 0.8981(3) 0.4038(4) 0.0481(16) Uani 1 1 d . . .
C16 C 0.5025(5) 0.8888(3) 0.2367(5) 0.076(2) Uani 1 1 d . . .
H16A H 0.5276 0.9282 0.2243 0.114 Uiso 1 1 calc R . .
H16B H 0.4553 0.8728 0.1812 0.114 Uiso 1 1 calc R . .
H16C H 0.5564 0.8598 0.2590 0.114 Uiso 1 1 calc R . .
C12 C 0.2769(5) 0.9231(3) 0.1911(4) 0.073(2) Uani 1 1 d . . .
H12A H 0.2786 0.9665 0.1759 0.110 Uiso 1 1 calc R . .
H12B H 0.2109 0.9120 0.1890 0.110 Uiso 1 1 calc R . .
H12C H 0.2957 0.8982 0.1476 0.110 Uiso 1 1 calc R . .
C13 C 0.2342(5) 0.9484(3) 0.3817(5) 0.071(2) Uani 1 1 d . . .
H13A H 0.2357 0.9932 0.3809 0.107 Uiso 1 1 calc R . .
H13B H 0.2290 0.9343 0.4391 0.107 Uiso 1 1 calc R . .
H13C H 0.1780 0.9338 0.3322 0.107 Uiso 1 1 calc R . .
C14 C 0.4352(5) 0.9177(3) 0.5436(4) 0.071(2) Uani 1 1 d . . .
H14A H 0.4504 0.9604 0.5617 0.106 Uiso 1 1 calc R . .
H14B H 0.4898 0.8916 0.5772 0.106 Uiso 1 1 calc R . .
H14C H 0.3764 0.9053 0.5567 0.106 Uiso 1 1 calc R . .
C15 C 0.6051(4) 0.8931(3) 0.4615(5) 0.072(2) Uani 1 1 d . . .
H15A H 0.6353 0.9336 0.4672 0.108 Uiso 1 1 calc R . .
H15B H 0.6379 0.8652 0.4319 0.108 Uiso 1 1 calc R . .
H15C H 0.6112 0.8774 0.5215 0.108 Uiso 1 1 calc R . .
C17 C -0.0678(3) 0.7262(3) 0.3132(4) 0.0350(13) Uani 1 1 d . . .
C18 C -0.0879(4) 0.6610(3) 0.3016(4) 0.0360(14) Uani 1 1 d . . .
C19 C -0.0505(4) 0.6327(3) 0.3889(4) 0.0392(14) Uani 1 1 d . . .
C20 C -0.0087(4) 0.6809(3) 0.4547(4) 0.0386(14) Uani 1 1 d . . .
C21 C -0.0236(3) 0.7395(3) 0.4072(4) 0.0341(13) Uani 1 1 d . . .
C22 C -0.1018(4) 0.7754(3) 0.2372(4) 0.0532(17) Uani 1 1 d . . .
H22A H -0.1677 0.7891 0.2317 0.080 Uiso 1 1 calc R . .
H22B H -0.1018 0.7576 0.1800 0.080 Uiso 1 1 calc R . .
H22C H -0.0572 0.8104 0.2523 0.080 Uiso 1 1 calc R . .
C23 C -0.1469(4) 0.6305(3) 0.2117(4) 0.0582(18) Uani 1 1 d . . .
H23A H -0.2160 0.6299 0.2062 0.087 Uiso 1 1 calc R . .
H23B H -0.1239 0.5885 0.2103 0.087 Uiso 1 1 calc R . .
H23C H -0.1383 0.6538 0.1616 0.087 Uiso 1 1 calc R . .
C24 C -0.0589(4) 0.5661(3) 0.4146(5) 0.0625(19) Uani 1 1 d . . .
H24A H -0.1216 0.5598 0.4240 0.094 Uiso 1 1 calc R . .
H24B H -0.0059 0.5564 0.4701 0.094 Uiso 1 1 calc R . .
H24C H -0.0547 0.5393 0.3660 0.094 Uiso 1 1 calc R . .
C25 C 0.0288(4) 0.6727(3) 0.5579(4) 0.0620(18) Uani 1 1 d . . .
H25A H -0.0257 0.6766 0.5813 0.093 Uiso 1 1 calc R . .
H25B H 0.0776 0.7041 0.5852 0.093 Uiso 1 1 calc R . .
H25C H 0.0583 0.6321 0.5729 0.093 Uiso 1 1 calc R . .
C26 C -0.0046(4) 0.8026(3) 0.4495(4) 0.0557(18) Uani 1 1 d . . .
H26A H -0.0622 0.8166 0.4631 0.084 Uiso 1 1 calc R . .
H26B H 0.0097 0.8312 0.4074 0.084 Uiso 1 1 calc R . .
H26C H 0.0511 0.8008 0.5052 0.084 Uiso 1 1 calc R . .

loop_
_atom_site_aniso_label
_atom_site_aniso_U_11
_atom_site_aniso_U_22
_atom_site_aniso_U_33
_atom_site_aniso_U_23
_atom_site_aniso_U_13
_atom_site_aniso_U_12
Mo1 0.0238(2) 0.0381(3) 0.0336(3) -0.0022(2) 0.0099(2) -0.0008(2)
Rh1 0.0333(2) 0.0391(3) 0.0377(3) 0.0007(2) 0.0126(2) -0.0055(2)
Rh2 0.0248(2) 0.0327(2) 0.0339(2) 0.0021(2) 0.01135(19) 0.00284(18)
Se1 0.0312(3) 0.0524(4) 0.0345(3) 0.0012(3) 0.0097(3) -0.0005(3)
Se2 0.0312(3) 0.0446(4) 0.0352(3) 0.0034(3) 0.0107(3) 0.0001(3)
Se3 0.0380(3) 0.0449(4) 0.0385(3) 0.0108(3) 0.0160(3) 0.0115(3)
Se4 0.0313(3) 0.0321(3) 0.0305(3) 0.0006(3) 0.0079(2) 0.0032(2)
O1 0.039(2) 0.040(3) 0.088(3) 0.006(2) 0.007(2) 0.002(2)
O2 0.042(3) 0.124(4) 0.058(3) -0.043(3) 0.020(2) -0.014(3)
B3 0.041(4) 0.047(4) 0.054(5) 0.013(4) 0.015(4) 0.011(3)
B4 0.041(4) 0.078(6) 0.060(5) 0.027(5) 0.006(4) 0.024(4)
B5 0.028(4) 0.102(7) 0.050(5) 0.005(5) 0.002(4) 0.009(4)
B6 0.030(4) 0.071(6) 0.065(5) 0.001(4) 0.017(4) -0.004(4)
B7 0.049(4) 0.058(5) 0.061(5) 0.003(4) 0.029(4) 0.014(4)
B8 0.049(5) 0.078(6) 0.071(6) 0.017(5) 0.019(5) 0.031(4)
B9 0.047(5) 0.110(8) 0.080(7) 0.022(6) 0.017(5) 0.028(5)
B10 0.030(4) 0.089(7) 0.084(6) -0.001(5) 0.020(4) 0.013(4)
B11 0.040(4) 0.096(7) 0.059(5) 0.007(5) 0.029(4) 0.012(4)
B12 0.040(5) 0.110(8) 0.081(6) 0.018(6) 0.031(5) 0.028(5)
B13 0.037(4) 0.037(4) 0.087(6) -0.001(4) 0.024(4) -0.005(3)
B14 0.067(5) 0.027(4) 0.110(8) 0.014(4) 0.042(6) 0.008(4)
B15 0.057(5) 0.034(4) 0.073(5) 0.012(4) 0.033(4) 0.018(3)
B16 0.036(4) 0.032(4) 0.050(4) 0.000(3) 0.021(3) 0.006(3)
B17 0.050(5) 0.054(5) 0.070(6) -0.033(4) 0.004(4) 0.002(4)
B18 0.053(5) 0.043(5) 0.139(9) -0.032(5) 0.034(6) -0.009(4)
B19 0.068(5) 0.027(4) 0.118(8) -0.014(5) 0.044(6) 0.002(4)
B20 0.057(5) 0.042(4) 0.067(5) -0.009(4) 0.025(4) 0.012(4)
B21 0.056(4) 0.047(4) 0.039(4) -0.016(4) 0.015(4) 0.004(3)
B22 0.060(5) 0.062(6) 0.088(7) -0.040(5) 0.009(5) 0.003(4)
C1 0.023(3) 0.065(4) 0.045(4) 0.007(3) 0.013(3) 0.006(3)
C2 0.033(3) 0.055(4) 0.041(3) 0.004(3) 0.014(3) 0.005(3)
C5 0.040(3) 0.039(4) 0.052(4) -0.002(3) 0.012(3) -0.003(3)
C6 0.024(3) 0.074(5) 0.043(4) -0.018(4) 0.007(3) -0.010(3)
C3 0.040(3) 0.028(3) 0.055(4) 0.007(3) 0.022(3) 0.007(2)
C4 0.040(3) 0.035(3) 0.040(3) -0.003(3) 0.008(3) 0.004(3)
C11 0.052(4) 0.051(4) 0.050(4) 0.004(3) 0.013(4) -0.020(3)
C7 0.057(4) 0.036(4) 0.052(4) 0.009(3) 0.015(4) -0.013(3)
C8 0.052(4) 0.028(3) 0.066(5) -0.004(3) 0.022(4) -0.011(3)
C9 0.058(4) 0.030(3) 0.048(4) -0.008(3) 0.015(4) -0.010(3)
C10 0.049(4) 0.038(4) 0.059(4) 0.002(3) 0.019(4) -0.014(3)
C16 0.072(5) 0.096(6) 0.070(5) 0.013(4) 0.037(4) -0.023(4)
C12 0.075(5) 0.069(5) 0.065(5) 0.023(4) 0.008(4) -0.019(4)
C13 0.072(5) 0.049(4) 0.094(6) -0.005(4) 0.028(5) 0.009(4)
C14 0.098(6) 0.057(5) 0.058(5) -0.014(4) 0.026(4) 0.000(4)
C15 0.051(4) 0.077(5) 0.080(5) 0.000(4) 0.009(4) -0.025(4)
C17 0.019(3) 0.045(4) 0.042(3) 0.004(3) 0.012(3) 0.007(2)
C18 0.021(3) 0.043(4) 0.046(4) -0.005(3) 0.013(3) 0.000(2)
C19 0.028(3) 0.040(3) 0.059(4) 0.003(3) 0.026(3) 0.002(3)
C20 0.028(3) 0.054(4) 0.041(3) 0.005(3) 0.022(3) 0.009(3)
C21 0.022(3) 0.043(4) 0.040(3) 0.001(3) 0.013(3) 0.004(2)
C22 0.043(3) 0.054(4) 0.054(4) 0.012(3) 0.004(3) 0.015(3)
C23 0.037(3) 0.068(5) 0.062(5) -0.014(4) 0.007(3) -0.008(3)
C24 0.047(4) 0.051(4) 0.097(5) 0.016(4) 0.035(4) 0.004(3)
C25 0.050(4) 0.086(5) 0.050(4) 0.012(4) 0.017(3) 0.007(4)
C26 0.049(4) 0.056(4) 0.062(4) -0.014(3) 0.018(4) 0.008(3)

loop_
_atom_type_symbol
_atom_type_description
_atom_type_scat_dispersion_real
_atom_type_scat_dispersion_imag
_atom_type_scat_source
C C 0.0033 0.0016 'International Tables Vol C Tables 4.2.6.8 and 6.1.1.4'
H H 0.0000 0.0000 'International Tables Vol C Tables 4.2.6.8 and 6.1.1.4'
O O 0.0106 0.0060 'International Tables Vol C Tables 4.2.6.8 and 6.1.1.4'
B B 0.0013 0.0007 'International Tables Vol C Tables 4.2.6.8 and 6.1.1.4'
Mo Mo -1.6832 0.6857 'International Tables Vol C Tables 4.2.6.8 and 6.1.1.4'
Rh Rh -1.1178 0.9187 'International Tables Vol C Tables 4.2.6.8 and 6.1.1.4'
Se Se -0.0929 2.2259 'International Tables Vol C Tables 4.2.6.8 and 6.1.1.4'

loop_
_geom_angle_atom_site_label_1
_geom_angle_atom_site_label_2
_geom_angle_atom_site_label_3
_geom_angle
_geom_angle_site_symmetry_1
_geom_angle_site_symmetry_3
_geom_angle_publ_flag
C5 Mo1 C6 85.5(3) . . ?
C5 Mo1 Se4 79.18(17) . . ?
C6 Mo1 Se4 115.46(15) . . ?
C5 Mo1 Se2 87.66(17) . . ?
C6 Mo1 Se2 151.48(16) . . ?
Se4 Mo1 Se2 90.23(4) . . ?
C5 Mo1 Se1 106.73(16) . . ?
C6 Mo1 Se1 79.36(15) . . ?
Se4 Mo1 Se1 164.77(3) . . ?
Se2 Mo1 Se1 76.21(4) . . ?
C5 Mo1 Se3 141.53(16) . . ?
C6 Mo1 Se3 79.10(18) . . ?
Se4 Mo1 Se3 76.21(3) . . ?
Se2 Mo1 Se3 121.27(3) . . ?
Se1 Mo1 Se3 104.71(3) . . ?
C5 Mo1 Rh2 87.34(16) . . ?
C6 Mo1 Rh2 63.52(15) . . ?
Se4 Mo1 Rh2 53.56(3) . . ?
Se2 Mo1 Rh2 143.73(3) . . ?
Se1 Mo1 Rh2 139.26(3) . . ?
Se3 Mo1 Rh2 54.230(17) . . ?
C5 Mo1 Rh1 60.03(16) . . ?
C6 Mo1 Rh1 99.21(17) . . ?
Se4 Mo1 Rh1 123.68(3) . . ?
Se2 Mo1 Rh1 53.92(2) . . ?
Se1 Mo1 Rh1 52.95(2) . . ?
Se3 Mo1 Rh1 157.06(2) . . ?
Rh2 Mo1 Rh1 145.09(2) . . ?
C7 Rh1 C9 63.5(2) . . ?
C7 Rh1 C11 38.5(2) . . ?
C9 Rh1 C11 63.8(2) . . ?
C7 Rh1 C10 62.8(2) . . ?
C9 Rh1 C10 38.2(2) . . ?
C11 Rh1 C10 37.1(2) . . ?
C7 Rh1 C8 37.6(2) . . ?
C9 Rh1 C8 37.2(2) . . ?
C11 Rh1 C8 63.1(2) . . ?
C10 Rh1 C8 62.1(2) . . ?
C7 Rh1 Se1 163.90(16) . . ?
C9 Rh1 Se1 100.39(16) . . ?
C11 Rh1 Se1 135.81(16) . . ?
C10 Rh1 Se1 104.60(16) . . ?
C8 Rh1 Se1 128.87(17) . . ?
C7 Rh1 Se2 112.62(17) . . ?
C9 Rh1 Se2 164.40(17) . . ?
C11 Rh1 Se2 103.29(18) . . ?
C10 Rh1 Se2 126.15(17) . . ?
C8 Rh1 Se2 146.82(17) . . ?
Se1 Rh1 Se2 82.70(4) . . ?
C7 Rh1 C5 90.7(2) . . ?
C9 Rh1 C5 114.3(2) . . ?
C11 Rh1 C5 127.1(2) . . ?
C10 Rh1 C5 147.3(2) . . ?
C8 Rh1 C5 85.2(2) . . ?
Se1 Rh1 C5 97.08(14) . . ?
Se2 Rh1 C5 80.21(14) . . ?
C7 Rh1 Mo1 131.86(16) . . ?
C9 Rh1 Mo1 135.60(16) . . ?
C11 Rh1 Mo1 157.98(17) . . ?
C10 Rh1 Mo1 163.83(16) . . ?
C8 Rh1 Mo1 123.54(15) . . ?
Se1 Rh1 Mo1 59.60(3) . . ?
Se2 Rh1 Mo1 59.00(3) . . ?
C5 Rh1 Mo1 42.51(13) . . ?
C17 Rh2 C20 63.2(2) . . ?
C17 Rh2 C19 63.1(2) . . ?
C20 Rh2 C19 38.18(19) . . ?
C17 Rh2 C18 37.92(18) . . ?
C20 Rh2 C18 63.1(2) . . ?
C19 Rh2 C18 37.31(19) . . ?
C17 Rh2 C21 37.27(18) . . ?
C20 Rh2 C21 37.92(18) . . ?
C19 Rh2 C21 63.2(2) . . ?
C18 Rh2 C21 62.77(19) . . ?
C17 Rh2 Se4 102.28(14) . . ?
C20 Rh2 Se4 164.37(14) . . ?
C19 Rh2 Se4 131.87(16) . . ?
C18 Rh2 Se4 102.16(15) . . ?
C21 Rh2 Se4 132.43(14) . . ?
C17 Rh2 Se3 169.90(14) . . ?
C20 Rh2 Se3 110.95(14) . . ?
C19 Rh2 Se3 107.04(15) . . ?
C18 Rh2 Se3 132.69(14) . . ?
C21 Rh2 Se3 142.19(14) . . ?
Se4 Rh2 Se3 82.56(3) . . ?
C17 Rh2 C6 115.0(2) . . ?
C20 Rh2 C6 91.1(2) . . ?
C19 Rh2 C6 127.2(2) . . ?
C18 Rh2 C6 148.04(19) . . ?
C21 Rh2 C6 85.32(19) . . ?
Se4 Rh2 C6 100.83(14) . . ?
Se3 Rh2 C6 72.19(14) . . ?
C17 Rh2 Mo1 129.84(14) . . ?
C20 Rh2 Mo1 133.84(15) . . ?
C19 Rh2 Mo1 164.19(15) . . ?
C18 Rh2 Mo1 158.39(15) . . ?
C21 Rh2 Mo1 119.96(14) . . ?
Se4 Rh2 Mo1 59.22(2) . . ?
Se3 Rh2 Mo1 60.26(3) . . ?
C6 Rh2 Mo1 42.82(14) . . ?
C1 Se1 Rh1 101.01(17) . . ?
C1 Se1 Mo1 105.08(16) . . ?
Rh1 Se1 Mo1 67.45(3) . . ?
C2 Se2 Rh1 101.99(17) . . ?
C2 Se2 Mo1 104.23(16) . . ?
Rh1 Se2 Mo1 67.09(3) . . ?
C3 Se3 Rh2 101.31(15) . . ?
C3 Se3 Mo1 104.85(16) . . ?
Rh2 Se3 Mo1 65.51(3) . . ?
C4 Se4 Rh2 101.92(17) . . ?
C4 Se4 Mo1 106.27(15) . . ?
Rh2 Se4 Mo1 67.23(3) . . ?
C1 B3 C2 57.2(3) . . ?
C1 B3 B8 105.5(5) . . ?
C2 B3 B8 105.6(5) . . ?
C1 B3 B4 58.0(4) . . ?
C2 B3 B4 104.6(5) . . ?
B8 B3 B4 61.2(4) . . ?
C1 B3 B7 106.0(5) . . ?
C2 B3 B7 59.0(4) . . ?
B8 B3 B7 61.5(4) . . ?
B4 B3 B7 110.5(5) . . ?
C1 B4 B3 58.9(4) . . ?
C1 B4 B8 104.4(5) . . ?
B3 B4 B8 58.9(4) . . ?
C1 B4 B9 104.5(6) . . ?
B3 B4 B9 107.0(6) . . ?
B8 B4 B9 60.1(5) . . ?
C1 B4 B5 59.8(4) . . ?
B3 B4 B5 109.0(5) . . ?
B8 B4 B5 108.5(6) . . ?
B9 B4 B5 59.7(5) . . ?
C1 B5 B6 59.3(4) . . ?
C1 B5 B10 103.4(5) . . ?
B6 B5 B10 58.7(4) . . ?
C1 B5 B9 102.5(6) . . ?
B6 B5 B9 105.7(6) . . ?
B10 B5 B9 58.9(5) . . ?
C1 B5 B4 56.8(4) . . ?
B6 B5 B4 106.5(5) . . ?
B10 B5 B4 106.7(6) . . ?
B9 B5 B4 60.0(5) . . ?
C2 B6 C1 56.8(3) . . ?
C2 B6 B10 105.9(5) . . ?
C1 B6 B10 105.1(5) . . ?
C2 B6 B5 106.4(5) . . ?
C1 B6 B5 59.3(4) . . ?
B10 B6 B5 61.0(4) . . ?
C2 B6 B11 58.5(4) . . ?
C1 B6 B11 104.5(5) . . ?
B10 B6 B11 61.3(4) . . ?
B5 B6 B11 110.6(6) . . ?
C2 B7 B3 59.4(4) . . ?
C2 B7 B12 102.4(5) . . ?
B3 B7 B12 105.5(6) . . ?
C2 B7 B8 103.8(5) . . ?
B3 B7 B8 58.7(4) . . ?
B12 B7 B8 59.1(4) . . ?
C2 B7 B11 57.8(4) . . ?
B3 B7 B11 107.3(5) . . ?
B12 B7 B11 59.1(4) . . ?
B8 B7 B11 106.8(6) . . ?
B3 B8 B12 107.2(5) . . ?
B3 B8 B4 59.9(4) . . ?
B12 B8 B4 107.2(6) . . ?
B3 B8 B9 107.6(6) . . ?
B12 B8 B9 59.4(5) . . ?
B4 B8 B9 59.9(5) . . ?
B3 B8 B7 59.7(4) . . ?
B12 B8 B7 60.3(4) . . ?
B4 B8 B7 108.0(5) . . ?
B9 B8 B7 108.2(6) . . ?
B10 B9 B12 60.1(5) . . ?
B10 B9 B5 60.5(5) . . ?
B12 B9 B5 108.6(6) . . ?
B10 B9 B4 108.2(6) . . ?
B12 B9 B4 107.4(6) . . ?
B5 B9 B4 60.3(4) . . ?
B10 B9 B8 108.3(6) . . ?
B12 B9 B8 59.7(5) . . ?
B5 B9 B8 108.9(5) . . ?
B4 B9 B8 59.9(5) . . ?
B6 B10 B9 108.2(6) . . ?
B6 B10 B12 107.5(5) . . ?
B9 B10 B12 60.2(5) . . ?
B6 B10 B5 60.3(4) . . ?
B9 B10 B5 60.5(5) . . ?
B12 B10 B5 108.7(6) . . ?
B6 B10 B11 60.0(4) . . ?
B9 B10 B11 108.3(6) . . ?
B12 B10 B11 59.7(5) . . ?
B5 B10 B11 108.9(5) . . ?
C2 B11 B12 104.4(5) . . ?
C2 B11 B6 59.0(4) . . ?
B12 B11 B6 106.2(6) . . ?
C2 B11 B10 104.2(5) . . ?
B12 B11 B10 59.4(4) . . ?
B6 B11 B10 58.7(4) . . ?
C2 B11 B7 59.0(4) . . ?
B12 B11 B7 60.5(4) . . ?
B6 B11 B7 108.4(5) . . ?
B10 B11 B7 108.4(6) . . ?
B10 B12 B9 59.7(5) . . ?
B10 B12 B11 60.9(5) . . ?
B9 B12 B11 108.9(6) . . ?
B10 B12 B8 109.0(6) . . ?
B9 B12 B8 61.0(5) . . ?
B11 B12 B8 109.1(5) . . ?
B10 B12 B7 109.5(5) . . ?
B9 B12 B7 109.7(6) . . ?
B11 B12 B7 60.4(4) . . ?
B8 B12 B7 60.6(4) . . ?
C4 B13 C3 56.7(3) . . ?
C4 B13 B18 104.4(5) . . ?
C3 B13 B18 104.9(5) . . ?
C4 B13 B14 104.0(5) . . ?
C3 B13 B14 58.3(4) . . ?
B18 B13 B14 60.7(5) . . ?
C4 B13 B17 57.8(4) . . ?
C3 B13 B17 104.2(5) . . ?
B18 B13 B17 60.9(5) . . ?
B14 B13 B17 109.0(6) . . ?
C3 B14 B15 58.9(4) . . ?
C3 B14 B19 104.6(5) . . ?
B15 B14 B19 60.5(4) . . ?
C3 B14 B13 59.5(3) . . ?
B15 B14 B13 109.0(5) . . ?
B19 B14 B13 107.1(6) . . ?
C3 B14 B18 104.5(5) . . ?
B15 B14 B18 108.5(6) . . ?
B19 B14 B18 59.6(5) . . ?
B13 B14 B18 59.0(4) . . ?
C3 B15 B14 59.2(4) . . ?
C3 B15 B19 104.3(5) . . ?
B14 B15 B19 59.8(4) . . ?
C3 B15 B16 58.5(3) . . ?
B14 B15 B16 107.3(5) . . ?
B19 B15 B16 105.4(5) . . ?
C3 B15 B20 103.8(5) . . ?
B14 B15 B20 107.0(6) . . ?
B19 B15 B20 58.9(4) . . ?
B16 B15 B20 58.5(4) . . ?
C4 B16 C3 57.4(3) . . ?
C4 B16 B20 105.8(5) . . ?
C3 B16 B20 105.7(5) . . ?
C4 B16 B21 58.6(3) . . ?
C3 B16 B21 105.7(5) . . ?
B20 B16 B21 61.7(4) . . ?
C4 B16 B15 105.3(5) . . ?
C3 B16 B15 58.6(3) . . ?
B20 B16 B15 60.9(4) . . ?
B21 B16 B15 110.3(5) . . ?
C4 B17 B21 59.0(4) . . ?
C4 B17 B22 104.1(5) . . ?
B21 B17 B22 60.4(4) . . ?
C4 B17 B13 58.9(4) . . ?
B21 B17 B13 108.4(5) . . ?
B22 B17 B13 106.0(6) . . ?
C4 B17 B18 103.6(5) . . ?
B21 B17 B18 107.5(5) . . ?
B22 B17 B18 58.7(5) . . ?
B13 B17 B18 58.7(5) . . ?
B13 B18 B19 108.1(6) . . ?
B13 B18 B22 108.7(5) . . ?
B19 B18 B22 59.5(5) . . ?
B13 B18 B14 60.3(4) . . ?
B19 B18 B14 59.6(5) . . ?
B22 B18 B14 107.6(5) . . ?
B13 B18 B17 60.4(4) . . ?
B19 B18 B17 107.9(6) . . ?
B22 B18 B17 60.5(5) . . ?
B14 B18 B17 108.3(5) . . ?
B22 B19 B20 60.3(5) . . ?
B22 B19 B18 60.1(5) . . ?
B20 B19 B18 108.4(6) . . ?
B22 B19 B14 109.0(5) . . ?
B20 B19 B14 108.5(5) . . ?
B18 B19 B14 60.8(5) . . ?
B22 B19 B15 109.4(5) . . ?
B20 B19 B15 60.9(4) . . ?
B18 B19 B15 108.8(5) . . ?
B14 B19 B15 59.7(4) . . ?
B16 B20 B19 108.1(5) . . ?
B16 B20 B22 107.8(5) . . ?
B19 B20 B22 59.8(5) . . ?
B16 B20 B15 60.6(4) . . ?
B19 B20 B15 60.2(4) . . ?
B22 B20 B15 108.5(6) . . ?
B16 B20 B21 59.5(4) . . ?
B19 B20 B21 107.8(5) . . ?
B22 B20 B21 60.1(4) . . ?
B15 B20 B21 108.4(5) . . ?
C4 B21 B17 59.0(4) . . ?
C4 B21 B16 59.1(3) . . ?
B17 B21 B16 108.7(5) . . ?
C4 B21 B22 104.6(5) . . ?
B17 B21 B22 61.1(4) . . ?
B16 B21 B22 106.3(5) . . ?
C4 B21 B20 104.0(5) . . ?
B17 B21 B20 108.4(5) . . ?
B16 B21 B20 58.8(4) . . ?
B22 B21 B20 58.9(4) . . ?
B19 B22 B20 59.9(4) . . ?
B19 B22 B18 60.4(5) . . ?
B20 B22 B18 108.4(6) . . ?
B19 B22 B21 108.6(5) . . ?
B20 B22 B21 61.0(4) . . ?
B18 B22 B21 107.7(5) . . ?
B19 B22 B17 108.9(6) . . ?
B20 B22 B17 108.0(5) . . ?
B18 B22 B17 60.8(5) . . ?
B21 B22 B17 58.5(4) . . ?
C2 C1 B4 112.9(5) . . ?
C2 C1 B3 62.4(4) . . ?
B4 C1 B3 63.1(4) . . ?
C2 C1 B6 60.8(4) . . ?
B4 C1 B6 113.7(5) . . ?
B3 C1 B6 113.9(5) . . ?
C2 C1 B5 111.3(5) . . ?
B4 C1 B5 63.4(4) . . ?
B3 C1 B5 115.4(5) . . ?
B6 C1 B5 61.4(4) . . ?
C2 C1 Se1 114.4(3) . . ?
B4 C1 Se1 122.2(4) . . ?
B3 C1 Se1 114.8(4) . . ?
B6 C1 Se1 117.4(4) . . ?
B5 C1 Se1 123.1(4) . . ?
C1 C2 B11 112.0(5) . . ?
C1 C2 B6 62.4(4) . . ?
B11 C2 B6 62.5(4) . . ?
C1 C2 B7 110.8(5) . . ?
B11 C2 B7 63.2(4) . . ?
B6 C2 B7 114.6(5) . . ?
C1 C2 B3 60.4(4) . . ?
B11 C2 B3 113.5(5) . . ?
B6 C2 B3 113.5(5) . . ?
B7 C2 B3 61.6(4) . . ?
C1 C2 Se2 113.6(4) . . ?
B11 C2 Se2 121.8(4) . . ?
B6 C2 Se2 112.2(4) . . ?
B7 C2 Se2 126.1(4) . . ?
B3 C2 Se2 119.5(4) . . ?
O1 C5 Mo1 162.4(5) . . ?
O1 C5 Rh1 120.1(4) . . ?
Mo1 C5 Rh1 77.46(19) . . ?
O2 C6 Mo1 165.6(5) . . ?
O2 C6 Rh2 120.7(4) . . ?
Mo1 C6 Rh2 73.66(18) . . ?
C4 C3 B16 61.1(3) . . ?
C4 C3 B15 111.7(5) . . ?
B16 C3 B15 62.9(4) . . ?
C4 C3 B14 110.5(5) . . ?
B16 C3 B14 113.0(5) . . ?
B15 C3 B14 61.9(4) . . ?
C4 C3 B13 61.0(4) . . ?
B16 C3 B13 113.0(5) . . ?
B15 C3 B13 113.7(5) . . ?
B14 C3 B13 62.1(4) . . ?
C4 C3 Se3 113.8(3) . . ?
B16 C3 Se3 116.5(4) . . ?
B15 C3 Se3 124.3(4) . . ?
B14 C3 Se3 124.7(4) . . ?
B13 C3 Se3 115.6(4) . . ?
C3 C4 B21 112.0(4) . . ?
C3 C4 B17 113.1(5) . . ?
B21 C4 B17 62.0(4) . . ?
C3 C4 B16 61.5(3) . . ?
B21 C4 B16 62.3(4) . . ?
B17 C4 B16 113.8(5) . . ?
C3 C4 B13 62.3(4) . . ?
B21 C4 B13 114.3(5) . . ?
B17 C4 B13 63.2(4) . . ?
B16 C4 B13 114.3(4) . . ?
C3 C4 Se4 114.2(3) . . ?
B21 C4 Se4 122.6(4) . . ?
B17 C4 Se4 123.0(4) . . ?
B16 C4 Se4 115.6(4) . . ?
B13 C4 Se4 116.3(4) . . ?
C10 C11 C7 106.8(6) . . ?
C10 C11 C16 129.3(6) . . ?
C7 C11 C16 123.7(6) . . ?
C10 C11 Rh1 71.5(3) . . ?
C7 C11 Rh1 70.2(3) . . ?
C16 C11 Rh1 126.6(5) . . ?
C8 C7 C11 107.9(6) . . ?
C8 C7 C12 126.2(6) . . ?
C11 C7 C12 125.1(6) . . ?
C8 C7 Rh1 73.2(3) . . ?
C11 C7 Rh1 71.3(3) . . ?
C12 C7 Rh1 129.0(4) . . ?
C9 C8 C7 108.6(5) . . ?
C9 C8 C13 124.2(6) . . ?
C7 C8 C13 127.0(6) . . ?
C9 C8 Rh1 69.8(3) . . ?
C7 C8 Rh1 69.2(3) . . ?
C13 C8 Rh1 130.8(4) . . ?
C8 C9 C10 106.8(5) . . ?
C8 C9 C14 128.0(6) . . ?
C10 C9 C14 124.9(6) . . ?
C8 C9 Rh1 73.0(3) . . ?
C10 C9 Rh1 71.1(3) . . ?
C14 C9 Rh1 125.8(4) . . ?
C11 C10 C9 109.7(6) . . ?
C11 C10 C15 127.5(6) . . ?
C9 C10 C15 122.5(6) . . ?
C11 C10 Rh1 71.4(3) . . ?
C9 C10 Rh1 70.6(3) . . ?
C15 C10 Rh1 129.3(4) . . ?
C21 C17 C18 109.3(5) . . ?
C21 C17 C22 124.8(5) . . ?
C18 C17 C22 125.4(5) . . ?
C21 C17 Rh2 73.3(3) . . ?
C18 C17 Rh2 72.4(3) . . ?
C22 C17 Rh2 127.0(4) . . ?
C19 C18 C17 107.7(5) . . ?
C19 C18 C23 127.7(5) . . ?
C17 C18 C23 124.5(5) . . ?
C19 C18 Rh2 70.9(3) . . ?
C17 C18 Rh2 69.7(3) . . ?
C23 C18 Rh2 128.7(4) . . ?
C18 C19 C20 107.8(5) . . ?
C18 C19 C24 128.5(6) . . ?
C20 C19 C24 123.5(6) . . ?
C18 C19 Rh2 71.8(3) . . ?
C20 C19 Rh2 70.1(3) . . ?
C24 C19 Rh2 127.8(4) . . ?
C21 C20 C19 108.2(5) . . ?
C21 C20 C25 125.5(5) . . ?
C19 C20 C25 125.5(5) . . ?
C21 C20 Rh2 72.8(3) . . ?
C19 C20 Rh2 71.7(3) . . ?
C25 C20 Rh2 129.0(4) . . ?
C17 C21 C20 106.9(5) . . ?
C17 C21 C26 126.2(5) . . ?
C20 C21 C26 126.7(5) . . ?
C17 C21 Rh2 69.4(3) . . ?
C20 C21 Rh2 69.3(3) . . ?
C26 C21 Rh2 130.3(4) . . ?

loop_
_geom_bond_atom_site_label_1
_geom_bond_atom_site_label_2
_geom_bond_distance
_geom_bond_site_symmetry_2
_geom_bond_publ_flag
Mo1 C5 1.956(6) . ?
Mo1 C6 1.972(6) . ?
Mo1 Se4 2.5939(9) . ?
Mo1 Se2 2.6294(10) . ?
Mo1 Se1 2.6387(10) . ?
Mo1 Se3 2.6560(11) . ?
Mo1 Rh2 2.7839(12) . ?
Mo1 Rh1 2.8256(10) . ?
Rh1 C7 2.194(6) . ?
Rh1 C9 2.204(5) . ?
Rh1 C11 2.210(6) . ?
Rh1 C10 2.210(5) . ?
Rh1 C8 2.246(6) . ?
Rh1 Se1 2.4419(10) . ?
Rh1 Se2 2.4791(10) . ?
Rh1 C5 2.508(6) . ?
Rh2 C17 2.176(5) . ?
Rh2 C20 2.180(5) . ?
Rh2 C19 2.201(5) . ?
Rh2 C18 2.211(5) . ?
Rh2 C21 2.226(5) . ?
Rh2 Se4 2.4288(11) . ?
Rh2 Se3 2.4820(9) . ?
Rh2 C6 2.597(5) . ?
Se1 C1 1.989(5) . ?
Se2 C2 1.988(5) . ?
Se3 C3 1.974(6) . ?
Se4 C4 1.974(5) . ?
O1 C5 1.157(6) . ?
O2 C6 1.146(6) . ?
B3 C1 1.685(9) . ?
B3 C2 1.718(8) . ?
B3 B8 1.739(9) . ?
B3 B4 1.756(10) . ?
B3 B7 1.757(10) . ?
B4 C1 1.670(9) . ?
B4 B8 1.779(11) . ?
B4 B9 1.779(11) . ?
B4 B5 1.785(11) . ?
B5 C1 1.724(8) . ?
B5 B6 1.761(10) . ?
B5 B10 1.774(11) . ?
B5 B9 1.774(12) . ?
B6 C2 1.698(9) . ?
B6 C1 1.724(9) . ?
B6 B10 1.732(9) . ?
B6 B11 1.756(11) . ?
B7 C2 1.710(9) . ?
B7 B12 1.783(10) . ?
B7 B8 1.788(10) . ?
B7 B11 1.781(11) . ?
B8 B12 1.760(11) . ?
B8 B9 1.782(12) . ?
B9 B10 1.745(12) . ?
B9 B12 1.754(13) . ?
B10 B12 1.753(12) . ?
B10 B11 1.780(11) . ?
B11 C2 1.689(8) . ?
B11 B12 1.758(11) . ?
B13 C4 1.712(8) . ?
B13 C3 1.733(8) . ?
B13 B18 1.754(10) . ?
B13 B14 1.778(10) . ?
B13 B17 1.784(11) . ?
B14 C3 1.712(8) . ?
B14 B15 1.758(10) . ?
B14 B19 1.761(11) . ?
B14 B18 1.784(12) . ?
B15 C3 1.707(8) . ?
B15 B19 1.772(11) . ?
B15 B16 1.779(9) . ?
B15 B20 1.784(10) . ?
B16 C4 1.700(8) . ?
B16 C3 1.705(8) . ?
B16 B20 1.741(9) . ?
B16 B21 1.754(9) . ?
B17 C4 1.691(8) . ?
B17 B21 1.741(10) . ?
B17 B22 1.788(10) . ?
B17 B18 1.793(12) . ?
B18 B19 1.762(11) . ?
B18 B22 1.756(13) . ?
B19 B22 1.746(12) . ?
B19 B20 1.748(11) . ?
B20 B22 1.754(10) . ?
B20 B21 1.793(10) . ?
B21 C4 1.690(8) . ?
B21 B22 1.776(10) . ?
C1 C2 1.629(8) . ?
C3 C4 1.635(7) . ?
C11 C10 1.407(8) . ?
C11 C7 1.452(8) . ?
C11 C16 1.493(8) . ?
C7 C8 1.431(8) . ?
C7 C12 1.497(8) . ?
C8 C9 1.419(8) . ?
C8 C13 1.525(8) . ?
C9 C10 1.446(8) . ?
C9 C14 1.479(8) . ?
C10 C15 1.538(8) . ?
C17 C21 1.407(7) . ?
C17 C18 1.426(7) . ?
C17 C22 1.530(7) . ?
C18 C19 1.411(7) . ?
C18 C23 1.512(7) . ?
C19 C20 1.433(7) . ?
C19 C24 1.496(7) . ?
C20 C21 1.432(7) . ?
C20 C25 1.513(7) . ?
C21 C26 1.486(7) . ?
